data_1544930
loop_
_publ_author_name
'Wang, Gaonan'
'You, Xu'
'Gan, Yi'
'Liu, Yuanhong'

_publ_section_title
;
 Synthesis of \d- and \a-Carbolines via Nickel-Catalyzed [2 + 2 + 2]
 Cycloaddition of Functionalized Alkyne-Nitriles with Alkynes.
;
_journal_issue 1
_journal_name_full 'Organic letters'
_journal_page_first 110
_journal_page_last 113
_journal_paper_doi 10.1021/acs.orglett.6b03385
_journal_volume 19
_journal_year 2017
_chemical_formula_sum 'C30 H22 N2 O2 S'
_chemical_formula_weight 474.55
_chemical_name_systematic
; 
 ? 
;
_space_group_crystal_system triclinic
_space_group_IT_number 2
_space_group_name_Hall '-P 1'
_space_group_name_H-M_alt 'P -1'
_symmetry_space_group_name_Hall '-P 1'
_symmetry_space_group_name_H-M 'P -1'
_atom_sites_solution_hydrogens geom
_audit_creation_method SHELXL-2013
_cell_angle_alpha 72.805(5)
_cell_angle_beta 85.559(5)
_cell_angle_gamma 79.074(5)
_cell_formula_units_Z 2
_cell_length_a 9.003(2)
_cell_length_b 10.963(3)
_cell_length_c 12.428(3)
_cell_measurement_reflns_used 1792
_cell_measurement_temperature 293(2)
_cell_measurement_theta_max 49.316
_cell_measurement_theta_min 4.427
_cell_volume 1150.3(5)
_computing_cell_refinement 'Bruker SMART'
_computing_data_collection 'Bruker SMART'
_computing_data_reduction 'Bruker SHELXTL'
_computing_molecular_graphics 'Bruker SHELXTL'
_computing_publication_material 'Bruker SHELXTL'
_computing_structure_refinement 'SHELXL-2013 (Sheldrick, 2013)'
_computing_structure_solution 'Bruker SHELXTL'
_diffrn_ambient_temperature 293(2)
_diffrn_measured_fraction_theta_full 0.994
_diffrn_measured_fraction_theta_max 0.994
_diffrn_measurement_device_type 'CCD area detector'
_diffrn_measurement_method 'phi and omega scans'
_diffrn_radiation_type MoK\a
_diffrn_radiation_wavelength 0.71073
_diffrn_reflns_av_R_equivalents 0.0226
_diffrn_reflns_av_unetI/netI 0.0508
_diffrn_reflns_Laue_measured_fraction_full 0.994
_diffrn_reflns_Laue_measured_fraction_max 0.994
_diffrn_reflns_limit_h_max 10
_diffrn_reflns_limit_h_min -10
_diffrn_reflns_limit_k_max 13
_diffrn_reflns_limit_k_min -13
_diffrn_reflns_limit_l_max 10
_diffrn_reflns_limit_l_min -15
_diffrn_reflns_number 6577
_diffrn_reflns_point_group_measured_fraction_full 0.994
_diffrn_reflns_point_group_measured_fraction_max 0.994
_diffrn_reflns_theta_full 25.242
_diffrn_reflns_theta_max 25.500
_diffrn_reflns_theta_min 1.716
_exptl_absorpt_coefficient_mu 0.173
_exptl_absorpt_correction_T_max 0.7456
_exptl_absorpt_correction_T_min 0.6804
_exptl_absorpt_correction_type multi-scan
_exptl_absorpt_process_details sadabs
_exptl_crystal_colour colorless
_exptl_crystal_density_diffrn 1.370
_exptl_crystal_description prismatic
_exptl_crystal_F_000 496
_exptl_crystal_size_max 0.220
_exptl_crystal_size_mid 0.180
_exptl_crystal_size_min 0.140
_refine_diff_density_max 0.295
_refine_diff_density_min -0.255
_refine_diff_density_rms 0.057
_refine_ls_extinction_method none
_refine_ls_goodness_of_fit_ref 1.023
_refine_ls_hydrogen_treatment constr
_refine_ls_matrix_type full
_refine_ls_number_parameters 317
_refine_ls_number_reflns 4252
_refine_ls_number_restraints 0
_refine_ls_restrained_S_all 1.023
_refine_ls_R_factor_all 0.0667
_refine_ls_R_factor_gt 0.0487
_refine_ls_shift/su_max 0.025
_refine_ls_shift/su_mean 0.000
_refine_ls_structure_factor_coef Fsqd
_refine_ls_weighting_details 'w=1/[\s^2^(Fo^2^)+(0.0777P)^2^] where P=(Fo^2^+2Fc^2^)/3'
_refine_ls_weighting_scheme calc
_refine_ls_wR_factor_gt 0.1243
_refine_ls_wR_factor_ref 0.1356
_reflns_Friedel_coverage 0.000
_reflns_number_gt 3188
_reflns_number_total 4252
_reflns_threshold_expression 'I > 2\s(I)'
_cod_data_source_file ol6b03385_si_006.cif
_cod_data_source_block cd16628
_cod_depositor_comments 'Adding full bibliography for 1544929--1544930.cif.'
_cod_database_code 1544930
_shelx_space_group_comment
; 
The symmetry employed for this shelxl refinement is uniquely defined 
by the following loop, which should always be used as a source of 
symmetry information in preference to the above space-group names. 
They are only intended as comments. 
;
_shelx_estimated_absorpt_t_min 0.963
_shelx_estimated_absorpt_t_max 0.976
_shelxl_version_number 2013-4

loop_
_space_group_symop_operation_xyz
'x, y, z'
'-x, -y, -z'

loop_
_atom_site_label
_atom_site_type_symbol
_atom_site_fract_x
_atom_site_fract_y
_atom_site_fract_z
_atom_site_U_iso_or_equiv
_atom_site_adp_type
_atom_site_occupancy
_atom_site_site_symmetry_order
_atom_site_calc_flag
_atom_site_refinement_flags_posn
_atom_site_refinement_flags_adp
S1 S 0.37847(6) 0.15512(5) 0.70291(5) 0.03614(19) Uani 1 1 d . .
N1 N 0.05952(19) 0.29904(16) 0.62213(15) 0.0345(4) Uani 1 1 d . .
N2 N 0.29260(19) 0.30420(16) 0.70144(15) 0.0358(4) Uani 1 1 d . .
O1 O 0.34956(17) 0.13598(15) 0.59911(13) 0.0450(4) Uani 1 1 d . .
O2 O 0.52893(16) 0.14459(15) 0.73609(14) 0.0468(4) Uani 1 1 d . .
C1 C 0.3372(2) 0.3832(2) 0.76239(18) 0.0361(5) Uani 1 1 d . .
C2 C 0.4789(3) 0.3816(2) 0.8001(2) 0.0482(6) Uani 1 1 d . .
H2 H 0.5616 0.3193 0.7922 0.058 Uiso 1 1 calc R U
C3 C 0.4922(3) 0.4754(3) 0.8496(2) 0.0571(7) Uani 1 1 d . .
H3 H 0.5854 0.4750 0.8774 0.068 Uiso 1 1 calc R U
C4 C 0.3716(3) 0.5706(3) 0.8593(2) 0.0540(7) Uani 1 1 d . .
H4 H 0.3851 0.6337 0.8920 0.065 Uiso 1 1 calc R U
C5 C 0.2319(3) 0.5726(2) 0.8211(2) 0.0453(6) Uani 1 1 d . .
H5 H 0.1507 0.6366 0.8279 0.054 Uiso 1 1 calc R U
C6 C 0.2132(2) 0.4780(2) 0.77225(18) 0.0347(5) Uani 1 1 d . .
C7 C 0.0865(2) 0.45650(19) 0.71935(17) 0.0322(5) Uani 1 1 d . .
C8 C 0.1376(2) 0.35140(19) 0.67656(17) 0.0315(5) Uani 1 1 d . .
C9 C -0.0851(2) 0.3587(2) 0.60204(17) 0.0332(5) Uani 1 1 d . .
C10 C -0.1465(2) 0.4661(2) 0.63857(18) 0.0359(5) Uani 1 1 d . .
H10 H -0.2464 0.5050 0.6219 0.043 Uiso 1 1 calc R U
C11 C -0.0641(2) 0.51711(19) 0.69892(17) 0.0329(5) Uani 1 1 d . .
C12 C -0.1406(2) 0.6248(2) 0.74402(19) 0.0349(5) Uani 1 1 d . .
C13 C -0.2155(3) 0.7383(2) 0.6723(2) 0.0471(6) Uani 1 1 d . .
H13 H -0.2112 0.7495 0.5950 0.057 Uiso 1 1 calc R U
C14 C -0.2961(3) 0.8345(2) 0.7143(2) 0.0571(7) Uani 1 1 d . .
H14 H -0.3439 0.9113 0.6654 0.069 Uiso 1 1 calc R U
C15 C -0.3059(3) 0.8171(3) 0.8289(3) 0.0575(7) Uani 1 1 d . .
H15 H -0.3618 0.8817 0.8574 0.069 Uiso 1 1 calc R U
C16 C -0.2338(3) 0.7053(3) 0.9007(2) 0.0512(6) Uani 1 1 d . .
H16 H -0.2410 0.6937 0.9780 0.061 Uiso 1 1 calc R U
C17 C -0.1502(3) 0.6092(2) 0.85910(19) 0.0413(5) Uani 1 1 d . .
H17 H -0.1002 0.5337 0.9084 0.050 Uiso 1 1 calc R U
C18 C -0.1760(2) 0.2996(2) 0.54335(18) 0.0345(5) Uani 1 1 d . .
C19 C -0.3136(3) 0.3638(2) 0.4958(2) 0.0427(6) Uani 1 1 d . .
H19 H -0.3509 0.4475 0.4997 0.051 Uiso 1 1 calc R U
C20 C -0.3961(3) 0.3059(3) 0.4430(2) 0.0496(6) Uani 1 1 d . .
H20 H -0.4879 0.3511 0.4110 0.060 Uiso 1 1 calc R U
C21 C -0.3445(3) 0.1827(3) 0.4369(2) 0.0529(7) Uani 1 1 d . .
H21 H -0.4008 0.1437 0.4013 0.063 Uiso 1 1 calc R U
C22 C -0.2094(3) 0.1172(3) 0.4837(2) 0.0605(7) Uani 1 1 d . .
H22 H -0.1739 0.0329 0.4806 0.073 Uiso 1 1 calc R U
C23 C -0.1259(3) 0.1754(3) 0.5351(2) 0.0557(7) Uani 1 1 d . .
H23 H -0.0332 0.1302 0.5653 0.067 Uiso 1 1 calc R U
C24 C 0.2866(2) 0.05207(19) 0.81112(18) 0.0341(5) Uani 1 1 d . .
C25 C 0.1814(3) -0.0118(2) 0.7864(2) 0.0448(6) Uani 1 1 d . .
H25 H 0.1551 0.0025 0.7122 0.054 Uiso 1 1 calc R U
C26 C 0.1159(3) -0.0970(2) 0.8731(2) 0.0508(6) Uani 1 1 d . .
H26 H 0.0444 -0.1396 0.8565 0.061 Uiso 1 1 calc R U
C27 C 0.1535(3) -0.1209(2) 0.9839(2) 0.0461(6) Uani 1 1 d . .
C28 C 0.2571(3) -0.0541(2) 1.0067(2) 0.0504(6) Uani 1 1 d . .
H28 H 0.2821 -0.0677 1.0811 0.060 Uiso 1 1 calc R U
C29 C 0.3239(3) 0.0317(2) 0.92232(19) 0.0439(6) Uani 1 1 d . .
H29 H 0.3934 0.0758 0.9393 0.053 Uiso 1 1 calc R U
C30 C 0.0849(3) -0.2179(3) 1.0770(3) 0.0699(9) Uani 1 1 d . .
H30A H 0.0528 -0.1816 1.1382 0.105 Uiso 1 1 calc R U
H30B H 0.1589 -0.2951 1.1030 0.105 Uiso 1 1 calc R U
H30C H -0.0006 -0.2390 1.0492 0.105 Uiso 1 1 calc R U

loop_
_atom_site_aniso_label
_atom_site_aniso_U_11
_atom_site_aniso_U_22
_atom_site_aniso_U_33
_atom_site_aniso_U_23
_atom_site_aniso_U_13
_atom_site_aniso_U_12
S1 0.0310(3) 0.0389(3) 0.0346(3) -0.0086(2) -0.0001(2) 0.0001(2)
N1 0.0303(10) 0.0377(10) 0.0348(10) -0.0100(8) -0.0028(8) -0.0040(8)
N2 0.0306(10) 0.0360(10) 0.0391(10) -0.0084(8) -0.0055(8) -0.0034(8)
O1 0.0473(10) 0.0512(10) 0.0349(9) -0.0157(7) 0.0021(7) -0.0011(7)
O2 0.0297(8) 0.0503(9) 0.0538(10) -0.0083(8) -0.0021(7) -0.0012(7)
C1 0.0348(12) 0.0377(12) 0.0349(12) -0.0051(10) -0.0043(10) -0.0106(9)
C2 0.0362(13) 0.0533(15) 0.0547(16) -0.0119(12) -0.0082(11) -0.0098(11)
C3 0.0460(15) 0.0683(18) 0.0619(18) -0.0169(14) -0.0164(13) -0.0191(13)
C4 0.0571(16) 0.0588(16) 0.0563(17) -0.0246(13) -0.0076(13) -0.0197(13)
C5 0.0455(14) 0.0449(14) 0.0501(15) -0.0181(12) -0.0034(12) -0.0109(11)
C6 0.0354(12) 0.0353(12) 0.0319(12) -0.0046(9) -0.0035(10) -0.0093(9)
C7 0.0346(11) 0.0317(11) 0.0288(11) -0.0047(9) -0.0031(9) -0.0073(9)
C8 0.0295(11) 0.0319(11) 0.0301(11) -0.0048(9) -0.0022(9) -0.0041(9)
C9 0.0336(11) 0.0347(11) 0.0291(11) -0.0066(9) -0.0023(9) -0.0041(9)
C10 0.0309(11) 0.0376(12) 0.0374(12) -0.0112(10) -0.0055(10) 0.0005(9)
C11 0.0350(11) 0.0307(11) 0.0303(11) -0.0061(9) -0.0011(9) -0.0036(9)
C12 0.0320(11) 0.0343(12) 0.0391(12) -0.0121(10) -0.0026(10) -0.0042(9)
C13 0.0544(15) 0.0425(14) 0.0404(14) -0.0104(11) -0.0069(12) 0.0012(11)
C14 0.0612(17) 0.0408(14) 0.0639(18) -0.0162(13) -0.0123(14) 0.0104(12)
C15 0.0557(16) 0.0527(16) 0.0719(19) -0.0373(15) -0.0041(15) 0.0035(13)
C16 0.0562(16) 0.0590(16) 0.0452(15) -0.0272(13) 0.0006(12) -0.0076(13)
C17 0.0438(13) 0.0409(13) 0.0388(13) -0.0117(10) -0.0053(11) -0.0049(10)
C18 0.0316(11) 0.0405(12) 0.0317(12) -0.0113(10) -0.0006(9) -0.0060(9)
C19 0.0429(13) 0.0429(13) 0.0433(14) -0.0135(11) -0.0058(11) -0.0061(10)
C20 0.0362(13) 0.0655(17) 0.0493(15) -0.0179(13) -0.0081(11) -0.0087(12)
C21 0.0497(15) 0.0680(18) 0.0535(16) -0.0306(14) -0.0040(13) -0.0183(13)
C22 0.0594(17) 0.0615(17) 0.073(2) -0.0405(15) -0.0117(15) -0.0018(14)
C23 0.0487(15) 0.0586(16) 0.0675(18) -0.0355(14) -0.0168(13) 0.0060(12)
C24 0.0335(11) 0.0316(11) 0.0362(12) -0.0111(9) -0.0047(10) 0.0008(9)
C25 0.0530(15) 0.0435(13) 0.0414(14) -0.0152(11) -0.0055(12) -0.0099(11)
C26 0.0565(16) 0.0412(14) 0.0593(17) -0.0160(12) 0.0000(13) -0.0176(12)
C27 0.0475(14) 0.0350(12) 0.0485(15) -0.0051(11) 0.0057(12) -0.0034(10)
C28 0.0530(15) 0.0583(16) 0.0325(13) -0.0032(11) -0.0055(11) -0.0063(12)
C29 0.0441(13) 0.0498(14) 0.0384(13) -0.0104(11) -0.0064(11) -0.0108(11)
C30 0.072(2) 0.0519(16) 0.070(2) 0.0024(14) 0.0152(16) -0.0120(14)

loop_
_atom_type_symbol
_atom_type_description
_atom_type_scat_dispersion_real
_atom_type_scat_dispersion_imag
_atom_type_scat_source
C C 0.0033 0.0016 'International Tables Vol C Tables 4.2.6.8 and 6.1.1.4'
H H 0.0000 0.0000 'International Tables Vol C Tables 4.2.6.8 and 6.1.1.4'
N N 0.0061 0.0033 'International Tables Vol C Tables 4.2.6.8 and 6.1.1.4'
O O 0.0106 0.0060 'International Tables Vol C Tables 4.2.6.8 and 6.1.1.4'
S S 0.1246 0.1234 'International Tables Vol C Tables 4.2.6.8 and 6.1.1.4'

loop_
_geom_angle_atom_site_label_1
_geom_angle_atom_site_label_2
_geom_angle_atom_site_label_3
_geom_angle
O1 S1 O2 120.90(10)
O1 S1 N2 107.57(9)
O2 S1 N2 105.53(9)
O1 S1 C24 108.63(10)
O2 S1 C24 108.22(10)
N2 S1 C24 104.85(9)
C8 N1 C9 115.22(18)
C8 N2 C1 106.92(17)
C8 N2 S1 123.12(14)
C1 N2 S1 126.05(15)
C2 C1 C6 121.5(2)
C2 C1 N2 129.5(2)
C6 C1 N2 108.72(18)
C3 C2 C1 117.4(2)
C3 C2 H2 121.3
C1 C2 H2 121.3
C2 C3 C4 122.0(2)
C2 C3 H3 119.0
C4 C3 H3 119.0
C5 C4 C3 120.5(2)
C5 C4 H4 119.8
C3 C4 H4 119.8
C4 C5 C6 119.3(2)
C4 C5 H5 120.4
C6 C5 H5 120.4
C5 C6 C1 119.3(2)
C5 C6 C7 133.1(2)
C1 C6 C7 107.46(19)
C8 C7 C11 116.51(19)
C8 C7 C6 107.60(19)
C11 C7 C6 135.8(2)
N1 C8 C7 127.82(19)
N1 C8 N2 122.90(19)
C7 C8 N2 109.28(18)
N1 C9 C10 121.68(19)
N1 C9 C18 116.14(18)
C10 C9 C18 122.13(19)
C11 C10 C9 122.3(2)
C11 C10 H10 118.9
C9 C10 H10 118.9
C10 C11 C7 116.45(19)
C10 C11 C12 119.42(19)
C7 C11 C12 124.00(19)
C13 C12 C17 118.8(2)
C13 C12 C11 120.2(2)
C17 C12 C11 120.74(19)
C14 C13 C12 120.6(2)
C14 C13 H13 119.7
C12 C13 H13 119.7
C13 C14 C15 120.0(2)
C13 C14 H14 120.0
C15 C14 H14 120.0
C16 C15 C14 120.1(2)
C16 C15 H15 120.0
C14 C15 H15 120.0
C15 C16 C17 120.3(2)
C15 C16 H16 119.8
C17 C16 H16 119.8
C16 C17 C12 120.2(2)
C16 C17 H17 119.9
C12 C17 H17 119.9
C23 C18 C19 117.1(2)
C23 C18 C9 120.5(2)
C19 C18 C9 122.5(2)
C20 C19 C18 121.1(2)
C20 C19 H19 119.4
C18 C19 H19 119.4
C21 C20 C19 120.5(2)
C21 C20 H20 119.7
C19 C20 H20 119.7
C20 C21 C22 119.4(2)
C20 C21 H21 120.3
C22 C21 H21 120.3
C21 C22 C23 120.2(3)
C21 C22 H22 119.9
C23 C22 H22 119.9
C22 C23 C18 121.7(2)
C22 C23 H23 119.1
C18 C23 H23 119.1
C25 C24 C29 120.2(2)
C25 C24 S1 120.36(18)
C29 C24 S1 119.41(17)
C26 C25 C24 119.1(2)
C26 C25 H25 120.5
C24 C25 H25 120.5
C25 C26 C27 121.7(2)
C25 C26 H26 119.1
C27 C26 H26 119.1
C26 C27 C28 118.1(2)
C26 C27 C30 120.9(2)
C28 C27 C30 121.0(2)
C29 C28 C27 121.6(2)
C29 C28 H28 119.2
C27 C28 H28 119.2
C28 C29 C24 119.3(2)
C28 C29 H29 120.4
C24 C29 H29 120.4
C27 C30 H30A 109.5
C27 C30 H30B 109.5
H30A C30 H30B 109.5
C27 C30 H30C 109.5
H30A C30 H30C 109.5
H30B C30 H30C 109.5

loop_
_geom_bond_atom_site_label_1
_geom_bond_atom_site_label_2
_geom_bond_distance
S1 O1 1.4172(16)
S1 O2 1.4203(16)
S1 N2 1.6658(18)
S1 C24 1.747(2)
N1 C8 1.318(3)
N1 C9 1.348(3)
N2 C8 1.418(3)
N2 C1 1.433(3)
C1 C2 1.388(3)
C1 C6 1.399(3)
C2 C3 1.372(4)
C2 H2 0.9300
C3 C4 1.381(4)
C3 H3 0.9300
C4 C5 1.372(3)
C4 H4 0.9300
C5 C6 1.388(3)
C5 H5 0.9300
C6 C7 1.448(3)
C7 C8 1.395(3)
C7 C11 1.399(3)
C9 C10 1.389(3)
C9 C18 1.481(3)
C10 C11 1.385(3)
C10 H10 0.9300
C11 C12 1.485(3)
C12 C13 1.384(3)
C12 C17 1.387(3)
C13 C14 1.374(3)
C13 H13 0.9300
C14 C15 1.379(4)
C14 H14 0.9300
C15 C16 1.365(4)
C15 H15 0.9300
C16 C17 1.379(3)
C16 H16 0.9300
C17 H17 0.9300
C18 C23 1.382(3)
C18 C19 1.384(3)
C19 C20 1.373(3)
C19 H19 0.9300
C20 C21 1.365(4)
C20 H20 0.9300
C21 C22 1.365(4)
C21 H21 0.9300
C22 C23 1.370(3)
C22 H22 0.9300
C23 H23 0.9300
C24 C25 1.381(3)
C24 C29 1.390(3)
C25 C26 1.377(3)
C25 H25 0.9300
C26 C27 1.381(3)
C26 H26 0.9300
C27 C28 1.381(3)
C27 C30 1.504(3)
C28 C29 1.372(3)
C28 H28 0.9300
C29 H29 0.9300
C30 H30A 0.9600
C30 H30B 0.9600
C30 H30C 0.9600

loop_
_geom_hbond_atom_site_label_D
_geom_hbond_atom_site_label_H
_geom_hbond_atom_site_label_A
_geom_hbond_distance_DH
_geom_hbond_distance_HA
_geom_hbond_distance_DA
_geom_hbond_angle_DHA
C2 H2 O2 0.93 2.30 2.882(3) 120.5
C2 H2 O2 0.93 2.30 2.882(3) 120.5
C2 H2 O2 0.93 2.30 2.882(3) 120.5
C2 H2 O2 0.93 2.30 2.882(3) 120.5
C2 H2 O2 0.93 2.30 2.882(3) 120.5
C2 H2 O2 0.93 2.30 2.882(3) 120.5
C2 H2 O2 0.93 2.30 2.882(3) 120.5

loop_
_geom_torsion_atom_site_label_1
_geom_torsion_atom_site_label_2
_geom_torsion_atom_site_label_3
_geom_torsion_atom_site_label_4
_geom_torsion
O1 S1 N2 C8 52.23(18)
O2 S1 N2 C8 -177.45(16)
C24 S1 N2 C8 -63.28(18)
O1 S1 N2 C1 -152.98(17)
O2 S1 N2 C1 -22.7(2)
C24 S1 N2 C1 91.51(18)
C8 N2 C1 C2 -175.8(2)
S1 N2 C1 C2 26.0(3)
C8 N2 C1 C6 -1.2(2)
S1 N2 C1 C6 -159.35(15)
C6 C1 C2 C3 1.2(3)
N2 C1 C2 C3 175.2(2)
C1 C2 C3 C4 -1.8(4)
C2 C3 C4 C5 1.3(4)
C3 C4 C5 C6 -0.2(4)
C4 C5 C6 C1 -0.4(3)
C4 C5 C6 C7 -176.3(2)
C2 C1 C6 C5 -0.1(3)
N2 C1 C6 C5 -175.27(19)
C2 C1 C6 C7 176.7(2)
N2 C1 C6 C7 1.6(2)
C5 C6 C7 C8 174.9(2)
C1 C6 C7 C8 -1.3(2)
C5 C6 C7 C11 -2.0(4)
C1 C6 C7 C11 -178.3(2)
C9 N1 C8 C7 3.0(3)
C9 N1 C8 N2 -177.78(18)
C11 C7 C8 N1 -2.5(3)
C6 C7 C8 N1 179.90(19)
C11 C7 C8 N2 178.19(17)
C6 C7 C8 N2 0.6(2)
C1 N2 C8 N1 -178.98(18)
S1 N2 C8 N1 -20.1(3)
C1 N2 C8 C7 0.4(2)
S1 N2 C8 C7 159.29(15)
C8 N1 C9 C10 -1.2(3)
C8 N1 C9 C18 -178.60(18)
N1 C9 C10 C11 -0.9(3)
C18 C9 C10 C11 176.34(19)
C9 C10 C11 C7 1.4(3)
C9 C10 C11 C12 -174.66(19)
C8 C7 C11 C10 0.1(3)
C6 C7 C11 C10 176.8(2)
C8 C7 C11 C12 176.00(19)
C6 C7 C11 C12 -7.3(4)
C10 C11 C12 C13 -56.1(3)
C7 C11 C12 C13 128.1(2)
C10 C11 C12 C17 117.9(2)
C7 C11 C12 C17 -57.9(3)
C17 C12 C13 C14 0.9(4)
C11 C12 C13 C14 175.1(2)
C12 C13 C14 C15 -1.6(4)
C13 C14 C15 C16 1.0(4)
C14 C15 C16 C17 0.2(4)
C15 C16 C17 C12 -0.9(4)
C13 C12 C17 C16 0.3(3)
C11 C12 C17 C16 -173.8(2)
N1 C9 C18 C23 14.9(3)
C10 C9 C18 C23 -162.5(2)
N1 C9 C18 C19 -165.8(2)
C10 C9 C18 C19 16.8(3)
C23 C18 C19 C20 0.0(3)
C9 C18 C19 C20 -179.3(2)
C18 C19 C20 C21 0.5(4)
C19 C20 C21 C22 -0.2(4)
C20 C21 C22 C23 -0.7(4)
C21 C22 C23 C18 1.3(4)
C19 C18 C23 C22 -0.9(4)
C9 C18 C23 C22 178.4(2)
O1 S1 C24 C25 -12.0(2)
O2 S1 C24 C25 -144.95(19)
N2 S1 C24 C25 102.79(19)
O1 S1 C24 C29 166.00(17)
O2 S1 C24 C29 33.0(2)
N2 S1 C24 C29 -79.23(19)
C29 C24 C25 C26 -0.9(3)
S1 C24 C25 C26 177.04(17)
C24 C25 C26 C27 -0.5(4)
C25 C26 C27 C28 1.6(4)
C25 C26 C27 C30 -177.8(2)
C26 C27 C28 C29 -1.4(4)
C30 C27 C28 C29 178.0(2)
C27 C28 C29 C24 0.0(4)
C25 C24 C29 C28 1.2(3)
S1 C24 C29 C28 -176.83(18)
